data_4311235
loop_
_publ_author_name
'Hilde Grove'
'Timothy L. Kelly'
'Laurence K. Thompson'
'Liang Zhao'
'Zhiqiang Xu'
'Tareque S. M. Abedin'
'David O. Miller'
'Andr\'es E. Goeta'
'Claire Wilson'
'Judith A. K. Howard'

_publ_section_title
;
 Copper(II) Complexes of a Series of Alkoxy Diazine Ligands: Mononuclear,
 Dinuclear, and Tetranuclear Examples with Structural, Magnetic, and DFT
 Studies
;
_journal_name_full 'Inorganic Chemistry'
_journal_page_first 4278
_journal_page_last 4288
_journal_paper_doi 10.1021/ic040036i
_journal_volume 43
_journal_year 2004
_chemical_formula_sum 'C12 H16 Br3 Cu2 N5 O4'
_chemical_formula_weight 661.11
_chemical_name_systematic
; 
 ? 
;
_space_group_IT_number 14
_symmetry_cell_setting monoclinic
_symmetry_space_group_name_Hall '-P 2ybc'
_symmetry_space_group_name_H-M 'P 1 21/c 1'
_atom_sites_solution_hydrogens geom
_atom_sites_solution_primary direct
_atom_sites_solution_secondary difmap
_audit_creation_method SHELXL-97
_cell_angle_alpha 90.00
_cell_angle_beta 92.751(4)
_cell_angle_gamma 90.00
_cell_formula_units_Z 4
_cell_length_a 15.1465(3)
_cell_length_b 18.1848(12)
_cell_length_c 6.8557(5)
_cell_measurement_reflns_used 383
_cell_measurement_temperature 150(2)
_cell_measurement_theta_max 23.24
_cell_measurement_theta_min 15.03
_cell_volume 1886.13(19)
_computing_cell_refinement 'SMART (Bruker, 1998a)'
_computing_data_collection 'SMART (Bruker, 1998a)'
_computing_data_reduction 'SAINT (Bruker, 1998b)'
_computing_structure_refinement 'SHELXL-97 (Sheldrick, 1997)'
_computing_structure_solution 'SHELXS-97 (Sheldrick, 1990)'
_diffrn_ambient_temperature 150(2)
_diffrn_measured_fraction_theta_full 1.000
_diffrn_measured_fraction_theta_max 1.000
_diffrn_measurement_device_type 'Bruker SMART-1K CCD Diffractometer'
_diffrn_measurement_method \w
_diffrn_radiation_monochromator graphite
_diffrn_radiation_source 'fine-focus sealed tube'
_diffrn_radiation_type MoK\a
_diffrn_radiation_wavelength 0.71073
_diffrn_reflns_av_R_equivalents 0.0473
_diffrn_reflns_av_sigmaI/netI 0.0355
_diffrn_reflns_limit_h_max 18
_diffrn_reflns_limit_h_min -18
_diffrn_reflns_limit_k_max 22
_diffrn_reflns_limit_k_min -22
_diffrn_reflns_limit_l_max 8
_diffrn_reflns_limit_l_min -8
_diffrn_reflns_number 17461
_diffrn_reflns_theta_full 26.00
_diffrn_reflns_theta_max 26.00
_diffrn_reflns_theta_min 1.35
_diffrn_standards_decay_% 0
_diffrn_standards_number 0
_exptl_absorpt_coefficient_mu 8.639
_exptl_absorpt_correction_T_max 0.493
_exptl_absorpt_correction_T_min 0.273
_exptl_absorpt_correction_type multi-scan
_exptl_absorpt_process_details 'SADABS (Sheldrick, 1996)'
_exptl_crystal_colour black
_exptl_crystal_density_diffrn 2.328
_exptl_crystal_density_method 'not measured'
_exptl_crystal_description 'irregular shape'
_exptl_crystal_F_000 1272
_exptl_crystal_size_max 0.30
_exptl_crystal_size_mid 0.14
_exptl_crystal_size_min 0.08
_refine_diff_density_max 1.514
_refine_diff_density_min -0.704
_refine_diff_density_rms 0.170
_refine_ls_extinction_method none
_refine_ls_goodness_of_fit_ref 1.213
_refine_ls_hydrogen_treatment constr
_refine_ls_matrix_type full
_refine_ls_number_parameters 261
_refine_ls_number_reflns 3710
_refine_ls_number_restraints 9
_refine_ls_restrained_S_all 1.211
_refine_ls_R_factor_all 0.0545
_refine_ls_R_factor_gt 0.0419
_refine_ls_shift/su_max 0.002
_refine_ls_shift/su_mean 0.000
_refine_ls_structure_factor_coef Fsqd
_refine_ls_weighting_details 'calc w=1/[\s^2^(Fo^2^)+(0.0294P)^2^+16.3998P] where P=(Fo^2^+2Fc^2^)/3'
_refine_ls_weighting_scheme calc
_refine_ls_wR_factor_gt 0.0980
_refine_ls_wR_factor_ref 0.1027
_reflns_number_gt 3093
_reflns_number_total 3710
_reflns_threshold_expression >2sigma(I)
_cod_data_source_file ic040036i_1.cif
_cod_data_source_block x550(1)
_cod_database_code 4311235

loop_
_symmetry_equiv_pos_as_xyz
'x, y, z'
'-x, y+1/2, -z+1/2'
'-x, -y, -z'
'x, -y-1/2, z-1/2'

loop_
_atom_site_label
_atom_site_type_symbol
_atom_site_fract_x
_atom_site_fract_y
_atom_site_fract_z
_atom_site_U_iso_or_equiv
_atom_site_adp_type
_atom_site_occupancy
_atom_site_symmetry_multiplicity
_atom_site_calc_flag
_atom_site_refinement_flags
_atom_site_disorder_assembly
_atom_site_disorder_group
Br1 Br 0.22677(5) 0.66096(4) 0.38259(10) 0.01936(17) Uani 1 1 d . . .
Br2 Br 0.27253(5) 1.11354(4) 0.57745(10) 0.01803(17) Uani 1 1 d . . .
Br3 Br 0.39349(4) 1.00412(4) 0.11072(10) 0.01487(16) Uani 1 1 d . . .
Cu1 Cu 0.26990(5) 0.78193(4) 0.43807(12) 0.01372(19) Uani 1 1 d . . .
Cu2 Cu 0.25428(5) 1.03099(4) 0.24690(12) 0.01339(19) Uani 1 1 d . . .
O1 O 0.1562(3) 0.8321(2) 0.3749(7) 0.0167(10) Uani 1 1 d . . .
O2 O 0.2460(4) 1.1174(3) 0.0693(8) 0.0283(13) Uani 1 1 d D . .
H21W H 0.274(5) 1.114(5) -0.035(7) 0.042 Uiso 1 1 d D . .
H22W H 0.207(4) 1.151(4) 0.070(12) 0.042 Uiso 1 1 d D . .
O3 O 0.1434(4) 1.2362(3) 0.0667(11) 0.0424(16) Uani 1 1 d D . .
H31W H 0.125(7) 1.233(6) -0.052(5) 0.064 Uiso 1 1 d D . .
H32W H 0.175(6) 1.274(3) 0.087(14) 0.064 Uiso 1 1 d D . .
O4 O 0.0270(5) 0.7555(5) 0.6083(14) 0.070(3) Uani 1 1 d D . .
H41W H -0.023(4) 0.746(8) 0.553(17) 0.105 Uiso 1 1 d D . .
H42W H 0.060(7) 0.783(7) 0.543(16) 0.105 Uiso 1 1 d D . .
N1 N 0.3940(4) 0.7654(3) 0.5399(8) 0.0122(11) Uani 1 1 d . . .
N2 N 0.4078(4) 0.9603(3) 0.6063(9) 0.0178(13) Uani 1 1 d . . .
H21 H 0.451(6) 0.968(5) 0.688(13) 0.03(2) Uiso 1 1 d . . .
H22 H 0.381(5) 1.000(4) 0.595(11) 0.013(19) Uiso 1 1 d . . .
N3 N 0.3119(4) 0.8810(3) 0.4258(8) 0.0128(11) Uani 1 1 d . . .
N4 N 0.2476(3) 0.9340(3) 0.3832(7) 0.0113(11) Uani 1 1 d . . .
N5 N 0.1213(4) 1.0199(3) 0.2556(8) 0.0151(12) Uani 1 1 d . . .
C1 C 0.4363(5) 0.7011(4) 0.5735(10) 0.0155(14) Uani 1 1 d . . .
H1 H 0.4052 0.6564 0.5493 0.019 Uiso 1 1 calc R . .
C2 C 0.5238(5) 0.6984(4) 0.6424(10) 0.0187(15) Uani 1 1 d . . .
H2 H 0.5524 0.6526 0.6665 0.022 Uiso 1 1 calc R . .
C3 C 0.5684(4) 0.7639(4) 0.6751(10) 0.0169(14) Uani 1 1 d . . .
H3 H 0.6286 0.7633 0.7212 0.020 Uiso 1 1 calc R . .
C4 C 0.5260(4) 0.8303(4) 0.6410(9) 0.0149(14) Uani 1 1 d . . .
H4 H 0.5563 0.8755 0.6622 0.018 Uiso 1 1 calc R . .
C5 C 0.4383(4) 0.8292(4) 0.5754(9) 0.0125(13) Uani 1 1 d . . .
C6 C 0.3830(4) 0.8962(3) 0.5360(9) 0.0118(13) Uani 1 1 d . . .
C7 C 0.1698(4) 0.9008(4) 0.3545(9) 0.0135(13) Uani 1 1 d . . .
C8 C 0.0961(4) 0.9510(4) 0.2962(9) 0.0135(13) Uani 1 1 d . . .
C9 C 0.0085(5) 0.9301(4) 0.2966(10) 0.0183(14) Uani 1 1 d . . .
H9 H -0.0071 0.8808 0.3246 0.022 Uiso 1 1 calc R . .
C10 C -0.0561(5) 0.9823(4) 0.2557(10) 0.0224(16) Uani 1 1 d . . .
H10 H -0.1169 0.9695 0.2547 0.027 Uiso 1 1 calc R . .
C11 C -0.0302(5) 1.0538(4) 0.2161(11) 0.0234(16) Uani 1 1 d . . .
H11 H -0.0733 1.0909 0.1893 0.028 Uiso 1 1 calc R . .
C12 C 0.0588(5) 1.0703(4) 0.2162(10) 0.0205(15) Uani 1 1 d . . .
H12 H 0.0762 1.1191 0.1873 0.025 Uiso 1 1 calc R . .

loop_
_atom_site_aniso_label
_atom_site_aniso_U_11
_atom_site_aniso_U_22
_atom_site_aniso_U_33
_atom_site_aniso_U_23
_atom_site_aniso_U_13
_atom_site_aniso_U_12
Br1 0.0170(4) 0.0159(3) 0.0250(4) -0.0024(3) -0.0004(3) -0.0054(3)
Br2 0.0187(4) 0.0166(3) 0.0187(3) -0.0018(3) 0.0000(3) 0.0014(3)
Br3 0.0120(3) 0.0166(3) 0.0162(3) -0.0016(3) 0.0020(2) -0.0007(3)
Cu1 0.0102(4) 0.0125(4) 0.0182(4) 0.0015(3) -0.0024(3) -0.0022(3)
Cu2 0.0111(4) 0.0139(4) 0.0152(4) 0.0029(3) 0.0002(3) 0.0012(3)
O1 0.012(2) 0.014(2) 0.024(3) 0.002(2) -0.0027(19) -0.0032(19)
O2 0.030(3) 0.023(3) 0.032(3) 0.011(2) 0.015(3) 0.012(2)
O3 0.034(4) 0.021(3) 0.071(5) 0.007(3) -0.005(3) 0.000(3)
O4 0.040(4) 0.078(6) 0.091(7) 0.037(5) -0.017(4) -0.023(4)
N1 0.014(3) 0.012(3) 0.011(3) 0.002(2) -0.001(2) 0.000(2)
N2 0.017(3) 0.014(3) 0.021(3) -0.005(2) -0.007(3) 0.003(3)
N3 0.010(3) 0.013(3) 0.015(3) 0.003(2) -0.003(2) 0.001(2)
N4 0.008(3) 0.017(3) 0.010(3) 0.000(2) -0.003(2) 0.001(2)
N5 0.013(3) 0.019(3) 0.013(3) 0.000(2) 0.000(2) 0.000(2)
C1 0.016(3) 0.017(3) 0.014(3) 0.000(3) 0.003(3) 0.000(3)
C2 0.018(4) 0.023(4) 0.015(3) -0.001(3) 0.000(3) 0.009(3)
C3 0.012(3) 0.022(4) 0.016(3) 0.001(3) 0.001(3) 0.002(3)
C4 0.015(3) 0.017(3) 0.013(3) 0.000(3) 0.000(3) 0.000(3)
C5 0.015(3) 0.016(3) 0.007(3) 0.000(2) 0.002(2) -0.002(3)
C6 0.012(3) 0.014(3) 0.010(3) 0.002(2) 0.003(3) 0.000(3)
C7 0.009(3) 0.019(3) 0.012(3) 0.001(3) 0.000(3) -0.001(3)
C8 0.014(3) 0.020(3) 0.007(3) 0.003(2) 0.001(2) 0.001(3)
C9 0.014(3) 0.021(4) 0.019(4) -0.004(3) -0.001(3) -0.002(3)
C10 0.008(3) 0.041(5) 0.019(4) -0.008(3) 0.003(3) 0.003(3)
C11 0.017(4) 0.032(4) 0.021(4) -0.001(3) 0.000(3) 0.010(3)
C12 0.018(4) 0.023(4) 0.020(4) 0.000(3) 0.000(3) 0.006(3)

loop_
_atom_type_symbol
_atom_type_description
_atom_type_scat_dispersion_real
_atom_type_scat_dispersion_imag
_atom_type_scat_source
C C 0.0033 0.0016 'International Tables Vol C Tables 4.2.6.8 and 6.1.1.4'
H H 0.0000 0.0000 'International Tables Vol C Tables 4.2.6.8 and 6.1.1.4'
N N 0.0061 0.0033 'International Tables Vol C Tables 4.2.6.8 and 6.1.1.4'
O O 0.0106 0.0060 'International Tables Vol C Tables 4.2.6.8 and 6.1.1.4'
Cu Cu 0.3201 1.2651 'International Tables Vol C Tables 4.2.6.8 and 6.1.1.4'
Br Br -0.2901 2.4595 'International Tables Vol C Tables 4.2.6.8 and 6.1.1.4'

loop_
_geom_angle_atom_site_label_1
_geom_angle_atom_site_label_2
_geom_angle_atom_site_label_3
_geom_angle
_geom_angle_site_symmetry_1
_geom_angle_site_symmetry_3
_geom_angle_publ_flag
N3 Cu1 O1 81.0(2) . . ?
N3 Cu1 N1 81.2(2) . . ?
O1 Cu1 N1 160.2(2) . . ?
N3 Cu1 Br1 167.57(17) . . ?
O1 Cu1 Br1 99.58(13) . . ?
N1 Cu1 Br1 99.63(16) . . ?
O2 Cu2 N4 168.4(2) . . ?
O2 Cu2 N5 93.6(2) . . ?
N4 Cu2 N5 80.0(2) . . ?
O2 Cu2 Br3 87.34(16) . . ?
N4 Cu2 Br3 93.88(15) . . ?
N5 Cu2 Br3 152.22(16) . . ?
O2 Cu2 Br2 94.28(17) . . ?
N4 Cu2 Br2 95.89(15) . . ?
N5 Cu2 Br2 95.26(16) . . ?
Br3 Cu2 Br2 112.38(4) . . ?
C7 O1 Cu1 109.4(4) . . ?
C1 N1 C5 119.0(6) . . ?
C1 N1 Cu1 128.5(5) . . ?
C5 N1 Cu1 112.5(4) . . ?
C6 N3 N4 121.4(5) . . ?
C6 N3 Cu1 116.0(4) . . ?
N4 N3 Cu1 115.5(4) . . ?
C7 N4 N3 108.8(5) . . ?
C7 N4 Cu2 113.3(4) . . ?
N3 N4 Cu2 131.1(4) . . ?
C12 N5 C8 118.4(6) . . ?
C12 N5 Cu2 128.4(5) . . ?
C8 N5 Cu2 113.0(4) . . ?
N1 C1 C2 121.9(6) . . ?
N1 C1 H1 119.1 . . ?
C2 C1 H1 119.1 . . ?
C3 C2 C1 118.5(6) . . ?
C3 C2 H2 120.8 . . ?
C1 C2 H2 120.8 . . ?
C2 C3 C4 120.3(6) . . ?
C2 C3 H3 119.8 . . ?
C4 C3 H3 119.8 . . ?
C5 C4 C3 118.4(6) . . ?
C5 C4 H4 120.8 . . ?
C3 C4 H4 120.8 . . ?
N1 C5 C4 121.9(6) . . ?
N1 C5 C6 113.4(6) . . ?
C4 C5 C6 124.6(6) . . ?
N2 C6 N3 127.7(6) . . ?
N2 C6 C5 120.7(6) . . ?
N3 C6 C5 111.6(6) . . ?
O1 C7 N4 125.2(6) . . ?
O1 C7 C8 120.6(6) . . ?
N4 C7 C8 114.2(6) . . ?
N5 C8 C9 122.6(6) . . ?
N5 C8 C7 114.4(6) . . ?
C9 C8 C7 122.8(6) . . ?
C8 C9 C10 118.8(7) . . ?
C8 C9 H9 120.6 . . ?
C10 C9 H9 120.6 . . ?
C9 C10 C11 118.6(7) . . ?
C9 C10 H10 120.7 . . ?
C11 C10 H10 120.7 . . ?
C12 C11 C10 119.2(7) . . ?
C12 C11 H11 120.4 . . ?
C10 C11 H11 120.4 . . ?
N5 C12 C11 122.3(7) . . ?
N5 C12 H12 118.9 . . ?
C11 C12 H12 118.9 . . ?

loop_
_geom_bond_atom_site_label_1
_geom_bond_atom_site_label_2
_geom_bond_distance
_geom_bond_site_symmetry_2
_geom_bond_publ_flag
Br1 Cu1 2.3210(10) . ?
Br2 Cu2 2.7213(11) . ?
Br3 Cu2 2.3969(10) . ?
Cu1 N3 1.914(5) . ?
Cu1 O1 1.979(5) . ?
Cu1 N1 1.996(5) . ?
Cu2 O2 1.988(5) . ?
Cu2 N4 2.000(5) . ?
Cu2 N5 2.028(6) . ?
O1 C7 1.274(8) . ?
N1 C1 1.347(8) . ?
N1 C5 1.357(8) . ?
N2 C6 1.309(9) . ?
N3 C6 1.315(8) . ?
N3 N4 1.392(7) . ?
N4 C7 1.329(8) . ?
N5 C12 1.335(9) . ?
N5 C8 1.344(9) . ?
C1 C2 1.386(10) . ?
C1 H1 0.9500 . ?
C2 C3 1.383(10) . ?
C2 H2 0.9500 . ?
C3 C4 1.383(9) . ?
C3 H3 0.9500 . ?
C4 C5 1.382(9) . ?
C4 H4 0.9500 . ?
C5 C6 1.495(9) . ?
C7 C8 1.482(9) . ?
C8 C9 1.380(9) . ?
C9 C10 1.383(10) . ?
C9 H9 0.9500 . ?
C10 C11 1.388(11) . ?
C10 H10 0.9500 . ?
C11 C12 1.382(10) . ?
C11 H11 0.9500 . ?
C12 H12 0.9500 . ?

loop_
_geom_torsion_atom_site_label_1
_geom_torsion_atom_site_label_2
_geom_torsion_atom_site_label_3
_geom_torsion_atom_site_label_4
_geom_torsion
_geom_torsion_site_symmetry_1
_geom_torsion_site_symmetry_2
_geom_torsion_site_symmetry_3
_geom_torsion_site_symmetry_4
_geom_torsion_publ_flag
N3 Cu1 O1 C7 1.7(4) . . . . ?
N1 Cu1 O1 C7 28.1(9) . . . . ?
Br1 Cu1 O1 C7 -165.7(4) . . . . ?
N3 Cu1 N1 C1 -170.3(6) . . . . ?
O1 Cu1 N1 C1 163.3(6) . . . . ?
Br1 Cu1 N1 C1 -2.9(6) . . . . ?
N3 Cu1 N1 C5 9.0(4) . . . . ?
O1 Cu1 N1 C5 -17.4(9) . . . . ?
Br1 Cu1 N1 C5 176.4(4) . . . . ?
O1 Cu1 N3 C6 151.1(5) . . . . ?
N1 Cu1 N3 C6 -20.2(5) . . . . ?
Br1 Cu1 N3 C6 -115.2(7) . . . . ?
O1 Cu1 N3 N4 0.2(4) . . . . ?
N1 Cu1 N3 N4 -171.1(5) . . . . ?
Br1 Cu1 N3 N4 93.9(8) . . . . ?
C6 N3 N4 C7 -151.2(6) . . . . ?
Cu1 N3 N4 C7 -2.0(6) . . . . ?
C6 N3 N4 Cu2 60.3(8) . . . . ?
Cu1 N3 N4 Cu2 -150.5(3) . . . . ?
O2 Cu2 N4 C7 -36.2(13) . . . . ?
N5 Cu2 N4 C7 20.8(5) . . . . ?
Br3 Cu2 N4 C7 -131.9(4) . . . . ?
Br2 Cu2 N4 C7 115.1(4) . . . . ?
O2 Cu2 N4 N3 111.2(11) . . . . ?
N5 Cu2 N4 N3 168.2(6) . . . . ?
Br3 Cu2 N4 N3 15.5(5) . . . . ?
Br2 Cu2 N4 N3 -97.5(5) . . . . ?
O2 Cu2 N5 C12 -21.4(6) . . . . ?
N4 Cu2 N5 C12 168.4(6) . . . . ?
Br3 Cu2 N5 C12 -112.5(6) . . . . ?
Br2 Cu2 N5 C12 73.3(6) . . . . ?
O2 Cu2 N5 C8 154.6(5) . . . . ?
N4 Cu2 N5 C8 -15.7(4) . . . . ?
Br3 Cu2 N5 C8 63.5(6) . . . . ?
Br2 Cu2 N5 C8 -110.8(4) . . . . ?
C5 N1 C1 C2 -0.3(10) . . . . ?
Cu1 N1 C1 C2 179.0(5) . . . . ?
N1 C1 C2 C3 -0.6(10) . . . . ?
C1 C2 C3 C4 0.5(10) . . . . ?
C2 C3 C4 C5 0.5(10) . . . . ?
C1 N1 C5 C4 1.4(9) . . . . ?
Cu1 N1 C5 C4 -178.0(5) . . . . ?
C1 N1 C5 C6 -178.8(6) . . . . ?
Cu1 N1 C5 C6 1.8(7) . . . . ?
C3 C4 C5 N1 -1.5(10) . . . . ?
C3 C4 C5 C6 178.7(6) . . . . ?
N4 N3 C6 N2 -5.8(10) . . . . ?
Cu1 N3 C6 N2 -154.8(6) . . . . ?
N4 N3 C6 C5 175.0(5) . . . . ?
Cu1 N3 C6 C5 25.9(7) . . . . ?
N1 C5 C6 N2 163.1(6) . . . . ?
C4 C5 C6 N2 -17.0(10) . . . . ?
N1 C5 C6 N3 -17.6(8) . . . . ?
C4 C5 C6 N3 162.3(6) . . . . ?
Cu1 O1 C7 N4 -3.9(8) . . . . ?
Cu1 O1 C7 C8 176.7(5) . . . . ?
N3 N4 C7 O1 4.0(9) . . . . ?
Cu2 N4 C7 O1 158.6(5) . . . . ?
N3 N4 C7 C8 -176.6(5) . . . . ?
Cu2 N4 C7 C8 -21.9(7) . . . . ?
C12 N5 C8 C9 0.8(10) . . . . ?
Cu2 N5 C8 C9 -175.6(5) . . . . ?
C12 N5 C8 C7 -175.0(6) . . . . ?
Cu2 N5 C8 C7 8.6(7) . . . . ?
O1 C7 C8 N5 -171.8(6) . . . . ?
N4 C7 C8 N5 8.7(8) . . . . ?
O1 C7 C8 C9 12.4(10) . . . . ?
N4 C7 C8 C9 -167.0(6) . . . . ?
N5 C8 C9 C10 -0.7(10) . . . . ?
C7 C8 C9 C10 174.7(6) . . . . ?
C8 C9 C10 C11 -0.1(10) . . . . ?
C9 C10 C11 C12 0.9(11) . . . . ?
C8 N5 C12 C11 0.0(10) . . . . ?
Cu2 N5 C12 C11 175.8(5) . . . . ?
C10 C11 C12 N5 -0.9(11) . . . . ?
